data_4516280
loop_
_publ_author_name
'Li, Jikun'
'Huang, Xianqiang'
'Yang, Song'
'Xu, Yanqing'
'Hu, Changwen'

_publ_section_title
;
 Controllable Synthesis, Characterization, and Catalytic Properties of
 Three Inorganic--Organic Hybrid Copper Vanadates in the Highly Selective
 Oxidation of Sulfides and Alcohols
;
_journal_issue 4
_journal_name_full 'Crystal Growth &amp; Design'
_journal_page_first 1907
_journal_paper_doi 10.1021/acs.cgd.5b00086
_journal_volume 15
_journal_year 2015
_chemical_formula_moiety 'C16 H24 Cu N8 O6 V2'
_chemical_formula_sum 'C16 H24 Cu N8 O6 V2'
_chemical_formula_weight 589.85
_space_group_IT_number 86
_space_group_name_Hall '-P 4bc'
_space_group_name_H-M_alt 'P 42/n :2'
_symmetry_cell_setting tetragonal
_symmetry_space_group_name_Hall '-P 4bc'
_symmetry_space_group_name_H-M 'P 42/n :2'
_atom_sites_solution_hydrogens geom
_atom_sites_solution_primary direct
_atom_sites_solution_secondary difmap
_audit_creation_method SHELXL-97
_cell_angle_alpha 90.00
_cell_angle_beta 90.00
_cell_angle_gamma 90.00
_cell_formula_units_Z 4
_cell_length_a 13.106(3)
_cell_length_b 13.106(3)
_cell_length_c 13.634(6)
_cell_measurement_reflns_used 2901
_cell_measurement_temperature 298(2)
_cell_measurement_theta_max 23.24
_cell_measurement_theta_min 2.19
_cell_volume 2341.9(13)
_computing_cell_refinement 'Bruker SAINT'
_computing_data_collection 'Bruker APEX2'
_computing_data_reduction 'Bruker SAINT'
_computing_molecular_graphics 'Bruker SHELXTL'
_computing_publication_material 'Bruker SHELXTL'
_computing_structure_refinement 'SHELXL-97 (Sheldrick, 2008)'
_computing_structure_solution 'SHELXS-97 (Sheldrick, 2008)'
_diffrn_ambient_temperature 298(2)
_diffrn_measured_fraction_theta_full 1.000
_diffrn_measured_fraction_theta_max 1.000
_diffrn_measurement_device_type 'CCD area detector'
_diffrn_measurement_method 'phi and omega scans'
_diffrn_radiation_monochromator graphite
_diffrn_radiation_source 'fine-focus sealed tube'
_diffrn_radiation_type MoK\a
_diffrn_radiation_wavelength 0.71073
_diffrn_reflns_av_R_equivalents 0.0758
_diffrn_reflns_av_sigmaI/netI 0.0493
_diffrn_reflns_limit_h_max 14
_diffrn_reflns_limit_h_min -15
_diffrn_reflns_limit_k_max 10
_diffrn_reflns_limit_k_min -15
_diffrn_reflns_limit_l_max 16
_diffrn_reflns_limit_l_min -15
_diffrn_reflns_number 12024
_diffrn_reflns_theta_full 25.05
_diffrn_reflns_theta_max 25.05
_diffrn_reflns_theta_min 2.16
_exptl_absorpt_coefficient_mu 1.730
_exptl_absorpt_correction_T_max 0.8192
_exptl_absorpt_correction_T_min 0.6815
_exptl_absorpt_correction_type multi-scan
_exptl_absorpt_process_details sadabs
_exptl_crystal_colour blue
_exptl_crystal_density_diffrn 1.673
_exptl_crystal_density_method 'not measured'
_exptl_crystal_description block
_exptl_crystal_F_000 1196
_exptl_crystal_size_max 0.24
_exptl_crystal_size_mid 0.18
_exptl_crystal_size_min 0.12
_refine_diff_density_max 0.637
_refine_diff_density_min -0.564
_refine_diff_density_rms 0.075
_refine_ls_extinction_method none
_refine_ls_goodness_of_fit_ref 1.055
_refine_ls_hydrogen_treatment constr
_refine_ls_matrix_type full
_refine_ls_number_parameters 151
_refine_ls_number_reflns 2072
_refine_ls_number_restraints 0
_refine_ls_restrained_S_all 1.055
_refine_ls_R_factor_all 0.0596
_refine_ls_R_factor_gt 0.0421
_refine_ls_shift/su_max 0.000
_refine_ls_shift/su_mean 0.000
_refine_ls_structure_factor_coef Fsqd
_refine_ls_weighting_details 'calc w=1/[\s^2^(Fo^2^)+(0.0726P)^2^+0.0000P] where P=(Fo^2^+2Fc^2^)/3'
_refine_ls_weighting_scheme calc
_refine_ls_wR_factor_gt 0.1193
_refine_ls_wR_factor_ref 0.1278
_reflns_number_gt 1519
_reflns_number_total 2072
_reflns_threshold_expression >2sigma(I)
_cod_data_source_file cg5b00086_si_002.cif
_cod_data_source_block 1
_cod_depositor_comments
;
The following automatic conversions were performed:

data item '_symmetry_cell_setting' value 'Tetragonal' was changed to
'tetragonal' in accordance with the
/home/saulius/struct/COD-crude-data/automatic-downloads/DataCite-retrospective/ACS/depositions/lib/dictionaries/cif_core.dic
dictionary named 'cif_core.dic' version 2.4.2 last updated on
2011-04-26.

Automatic conversion script
Id: cif_fix_values 6909 2019-04-08 15:41:33Z antanas 
;
_cod_original_cell_volume 2341.8(13)
_cod_original_sg_symbol_Hall -P4bc
_cod_original_sg_symbol_H-M P4(2)/n
_cod_database_code 4516280

loop_
_symmetry_equiv_pos_as_xyz
'x, y, z'
'-x+1/2, -y+1/2, z'
'-y, x+1/2, z+1/2'
'y+1/2, -x, z+1/2'
'-x, -y, -z'
'x-1/2, y-1/2, -z'
'y, -x-1/2, -z-1/2'
'-y-1/2, x, -z-1/2'

loop_
_atom_site_label
_atom_site_type_symbol
_atom_site_fract_x
_atom_site_fract_y
_atom_site_fract_z
_atom_site_U_iso_or_equiv
_atom_site_adp_type
_atom_site_occupancy
_atom_site_symmetry_multiplicity
_atom_site_calc_flag
_atom_site_refinement_flags
Cu1 Cu 0.5000 0.5000 0.0000 0.0375(2) Uani 1 2 d S
V1 V 0.38302(6) 0.38043(6) 0.24775(4) 0.0483(3) Uani 1 1 d .
O1 O 0.4439(2) 0.4144(2) 0.14953(19) 0.0512(7) Uani 1 1 d .
O2 O 0.4265(5) 0.4522(3) 0.3339(3) 0.1358(19) Uani 1 1 d .
O3 O 0.2495(3) 0.4021(3) 0.2235(3) 0.0956(13) Uani 1 1 d .
N1 N 0.4353(2) 0.6319(2) 0.0414(2) 0.0391(7) Uani 1 1 d .
N2 N 0.3818(2) 0.7896(2) 0.0367(3) 0.0503(9) Uani 1 1 d .
N3 N 0.6298(2) 0.5436(2) 0.0648(2) 0.0337(7) Uani 1 1 d .
N4 N 0.7822(2) 0.6071(2) 0.0866(2) 0.0390(7) Uani 1 1 d .
C1 C 0.4058(3) 0.6609(3) 0.1328(3) 0.0504(10) Uani 1 1 d .
H1 H 0.4079 0.6201 0.1886 0.060 Uiso 1 1 calc R
C2 C 0.3731(3) 0.7583(3) 0.1297(4) 0.0580(12) Uani 1 1 d .
H2 H 0.3491 0.7966 0.1823 0.070 Uiso 1 1 calc R
C3 C 0.4198(3) 0.7106(3) -0.0145(3) 0.0478(10) Uani 1 1 d .
H3 H 0.4332 0.7121 -0.0815 0.057 Uiso 1 1 calc R
C4 C 0.3549(4) 0.8891(4) -0.0031(4) 0.0819(17) Uani 1 1 d .
H4A H 0.2831 0.8910 -0.0167 0.123 Uiso 1 1 calc R
H4B H 0.3923 0.9007 -0.0626 0.123 Uiso 1 1 calc R
H4C H 0.3716 0.9411 0.0438 0.123 Uiso 1 1 calc R
C5 C 0.6541(3) 0.5348(3) 0.1609(2) 0.0436(10) Uani 1 1 d .
H5 H 0.6126 0.5065 0.2091 0.052 Uiso 1 1 calc R
C6 C 0.7483(3) 0.5740(3) 0.1757(3) 0.0507(11) Uani 1 1 d .
H6 H 0.7832 0.5775 0.2350 0.061 Uiso 1 1 calc R
C7 C 0.7080(3) 0.5872(3) 0.0223(3) 0.0386(9) Uani 1 1 d .
H7 H 0.7114 0.6024 -0.0443 0.046 Uiso 1 1 calc R
C8 C 0.8815(3) 0.6524(4) 0.0658(3) 0.0595(12) Uani 1 1 d .
H8A H 0.8923 0.6542 -0.0038 0.089 Uiso 1 1 calc R
H8B H 0.9340 0.6122 0.0961 0.089 Uiso 1 1 calc R
H8C H 0.8836 0.7206 0.0914 0.089 Uiso 1 1 calc R

loop_
_atom_site_aniso_label
_atom_site_aniso_U_11
_atom_site_aniso_U_22
_atom_site_aniso_U_33
_atom_site_aniso_U_23
_atom_site_aniso_U_13
_atom_site_aniso_U_12
Cu1 0.0256(4) 0.0324(4) 0.0545(4) -0.0066(3) -0.0079(3) 0.0009(3)
V1 0.0576(5) 0.0468(4) 0.0404(4) 0.0084(3) 0.0051(3) -0.0044(3)
O1 0.0391(16) 0.0588(18) 0.0557(16) 0.0148(14) 0.0056(13) -0.0033(13)
O2 0.225(6) 0.116(4) 0.066(3) -0.019(2) -0.018(3) -0.041(4)
O3 0.054(2) 0.088(3) 0.145(3) 0.033(2) 0.048(2) 0.014(2)
N1 0.0301(16) 0.0307(17) 0.0564(19) -0.0032(16) -0.0072(15) 0.0014(13)
N2 0.0299(17) 0.0301(18) 0.091(3) -0.0009(18) -0.0068(18) 0.0063(14)
N3 0.0256(15) 0.0326(17) 0.0428(17) -0.0024(14) -0.0050(13) 0.0008(13)
N4 0.0281(16) 0.0463(19) 0.0428(18) -0.0061(14) -0.0001(14) -0.0072(14)
C1 0.044(2) 0.042(2) 0.065(3) -0.003(2) -0.001(2) 0.003(2)
C2 0.042(3) 0.050(3) 0.082(3) -0.019(2) 0.007(2) 0.001(2)
C3 0.034(2) 0.045(2) 0.065(3) 0.000(2) -0.0098(19) 0.0006(18)
C4 0.059(3) 0.046(3) 0.141(5) 0.010(3) -0.006(3) 0.011(2)
C5 0.037(2) 0.058(3) 0.035(2) -0.0033(18) 0.0046(17) -0.0052(19)
C6 0.043(2) 0.072(3) 0.037(2) -0.005(2) -0.0064(18) -0.010(2)
C7 0.033(2) 0.044(2) 0.039(2) -0.0005(17) -0.0052(17) -0.0016(17)
C8 0.040(2) 0.075(3) 0.063(3) -0.010(2) 0.007(2) -0.023(2)

loop_
_atom_type_symbol
_atom_type_description
_atom_type_scat_dispersion_real
_atom_type_scat_dispersion_imag
_atom_type_scat_source
C C 0.0033 0.0016 'International Tables Vol C Tables 4.2.6.8 and 6.1.1.4'
H H 0.0000 0.0000 'International Tables Vol C Tables 4.2.6.8 and 6.1.1.4'
N N 0.0061 0.0033 'International Tables Vol C Tables 4.2.6.8 and 6.1.1.4'
O O 0.0106 0.0060 'International Tables Vol C Tables 4.2.6.8 and 6.1.1.4'
V V 0.3005 0.5294 'International Tables Vol C Tables 4.2.6.8 and 6.1.1.4'
Cu Cu 0.3201 1.2651 'International Tables Vol C Tables 4.2.6.8 and 6.1.1.4'

loop_
_geom_angle_atom_site_label_1
_geom_angle_atom_site_label_2
_geom_angle_atom_site_label_3
_geom_angle
_geom_angle_site_symmetry_1
_geom_angle_site_symmetry_3
N3 Cu1 N3 180.00(15) 5_665 .
N3 Cu1 N1 89.36(11) 5_665 5_665
N3 Cu1 N1 90.64(11) . 5_665
N3 Cu1 N1 90.64(11) 5_665 .
N3 Cu1 N1 89.36(11) . .
N1 Cu1 N1 180.0 5_665 .
O2 V1 O1 105.5(2) . .
O2 V1 O3 110.6(2) . 7_566
O1 V1 O3 112.27(18) . 7_566
O2 V1 O3 112.7(3) . .
O1 V1 O3 106.43(16) . .
O3 V1 O3 109.2(2) 7_566 .
V1 O3 V1 150.9(2) 8_656 .
C3 N1 C1 105.8(3) . .
C3 N1 Cu1 125.8(3) . .
C1 N1 Cu1 128.3(3) . .
C2 N2 C3 106.8(4) . .
C2 N2 C4 127.3(4) . .
C3 N2 C4 125.9(4) . .
C7 N3 C5 106.4(3) . .
C7 N3 Cu1 126.5(2) . .
C5 N3 Cu1 127.1(2) . .
C7 N4 C6 106.6(3) . .
C7 N4 C8 127.1(3) . .
C6 N4 C8 126.4(3) . .
C2 C1 N1 109.1(4) . .
C2 C1 H1 125.5 . .
N1 C1 H1 125.5 . .
N2 C2 C1 107.0(4) . .
N2 C2 H2 126.5 . .
C1 C2 H2 126.5 . .
N1 C3 N2 111.4(4) . .
N1 C3 H3 124.3 . .
N2 C3 H3 124.3 . .
N2 C4 H4A 109.5 . .
N2 C4 H4B 109.5 . .
H4A C4 H4B 109.5 . .
N2 C4 H4C 109.5 . .
H4A C4 H4C 109.5 . .
H4B C4 H4C 109.5 . .
C6 C5 N3 109.0(3) . .
C6 C5 H5 125.5 . .
N3 C5 H5 125.5 . .
C5 C6 N4 106.6(3) . .
C5 C6 H6 126.7 . .
N4 C6 H6 126.7 . .
N3 C7 N4 111.4(3) . .
N3 C7 H7 124.3 . .
N4 C7 H7 124.3 . .
N4 C8 H8A 109.5 . .
N4 C8 H8B 109.5 . .
H8A C8 H8B 109.5 . .
N4 C8 H8C 109.5 . .
H8A C8 H8C 109.5 . .
H8B C8 H8C 109.5 . .

loop_
_geom_bond_atom_site_label_1
_geom_bond_atom_site_label_2
_geom_bond_distance
_geom_bond_site_symmetry_2
Cu1 N3 2.001(3) 5_665
Cu1 N3 2.001(3) .
Cu1 N1 2.006(3) 5_665
Cu1 N1 2.006(3) .
V1 O2 1.609(4) .
V1 O1 1.621(3) .
V1 O3 1.765(3) 7_566
V1 O3 1.803(4) .
O3 V1 1.765(3) 8_656
N1 C3 1.299(5) .
N1 C1 1.360(5) .
N2 C2 1.338(5) .
N2 C3 1.344(5) .
N2 C4 1.456(6) .
N3 C7 1.308(5) .
N3 C5 1.354(4) .
N4 C7 1.335(4) .
N4 C6 1.365(5) .
N4 C8 1.458(5) .
C1 C2 1.348(6) .
C1 H1 0.9300 .
C2 H2 0.9300 .
C3 H3 0.9300 .
C4 H4A 0.9600 .
C4 H4B 0.9600 .
C4 H4C 0.9600 .
C5 C6 1.352(5) .
C5 H5 0.9300 .
C6 H6 0.9300 .
C7 H7 0.9300 .
C8 H8A 0.9600 .
C8 H8B 0.9600 .
C8 H8C 0.9600 .
